data_7158998
loop_
_publ_author_name
'Golla, Ramesh'
'Valmuri , Srivardhan'
'Balamurugan, Rengarajan'

_publ_section_title
;
 Ag(I)-Catalyzed Cyclization of o-Alkynylacetophenones Facilitated Through
 Acetal Formation: Synthesis of C3-Naphthyl Indole Derivatives
;
_journal_name_full 'Organic &amp; Biomolecular Chemistry'
_journal_paper_doi 10.1039/D2OB01873J
_journal_year 2022
_chemical_formula_moiety 'C32 H24 Br N'
_chemical_formula_sum 'C32 H24 Br N'
_chemical_formula_weight 502.46
_space_group_crystal_system triclinic
_space_group_IT_number 2
_space_group_name_Hall '-P 1'
_space_group_name_H-M_alt 'P -1'
_symmetry_Int_Tables_number 2
_atom_sites_solution_primary dual
_audit_creation_date 2022-09-24
_audit_creation_method
;
Olex2 1.3-ac4
(compiled 2018.12.18 svn.r3554 for Rigaku Oxford Diffraction, GUI svn.r1)
;
_audit_update_record
;
2022-09-26 deposited with the CCDC.	2022-11-16 downloaded from the CCDC.
;
_cell_angle_alpha 95.361(2)
_cell_angle_beta 92.618(1)
_cell_angle_gamma 109.065(2)
_cell_formula_units_Z 2
_cell_length_a 9.1848(2)
_cell_length_b 9.7094(2)
_cell_length_c 14.2815(2)
_cell_measurement_reflns_used 12747
_cell_measurement_temperature 299.5
_cell_measurement_theta_max 24.6170
_cell_measurement_theta_min 2.2290
_cell_volume 1194.55(4)
_computing_cell_refinement 'CrysAlisPro 1.171.40.35a (Rigaku OD, 2018)'
_computing_data_collection 'CrysAlisPro 1.171.40.35a (Rigaku OD, 2018)'
_computing_data_reduction 'CrysAlisPro 1.171.40.35a (Rigaku OD, 2018)'
_computing_molecular_graphics 'Olex2 (Dolomanov et al., 2009)'
_computing_publication_material 'Olex2 (Dolomanov et al., 2009)'
_computing_structure_refinement 'olex2.refine (Bourhis et al., 2015)'
_computing_structure_solution 'ShelXT (Sheldrick, 2015)'
_diffrn_ambient_environment air
_diffrn_ambient_temperature 299.5
_diffrn_detector 'CCD plate'
_diffrn_detector_area_resol_mean 10.0000
_diffrn_detector_type HyPix3000
_diffrn_measured_fraction_theta_full 0.9995
_diffrn_measured_fraction_theta_max 0.9995
_diffrn_measurement_details
;
List of Runs (angles in degrees, time in seconds):

  # Type    Start    End  Width  t~exp~   \w     \q     \k     \f   Frames
#--------------------------------------------------------------------------
  1  \w    -56.00  36.00   0.50    7.69    --   16.22 -30.00 -30.00  184
  2  \w     18.00  48.00   0.50    7.69    --   16.22 -94.00 -60.00   60
  3  \w    -35.00  11.00   0.50    7.69    --   16.22 -94.00 -60.00   92
  4  \w    -37.00  22.00   0.50    7.69    --  -14.97 -94.00 -30.00  118
  5  \w    -64.00  90.00   0.50    7.69    --   16.22 -13.00  12.00  308
  6  \w    -11.00  85.00   0.50    7.69    --   16.22  61.00  60.00  192
  7  \w    -37.00  22.00   0.50    7.69    --  -14.97 -94.00 120.00  118
  8  \w     10.00  54.00   0.50    7.69    --   16.22-125.00 150.00   88
  9  \w    -37.00  22.00   0.50    7.69    --  -14.97 -94.00  90.00  118
 10  \w    -64.00  90.00   0.50    7.69    --   16.22 -13.00  12.00  308
 11  \w    -37.00  22.00   0.50    7.69    --  -14.97 -94.00-120.00  118
 12  \w      1.00  27.00   0.50    7.69    --   16.22  13.00-175.00   52
 13  \w    -10.00  90.00   0.50    7.69    --   16.22  30.00-150.00  200
 14  \w    -41.00  59.00   0.50    7.69    --  -14.97  30.00 -90.00  200
 15  \w    -69.00 -10.00   0.50    7.69    --  -14.97 125.00-120.00  118
 16  \w    -89.00  65.00   0.50    7.69    --  -14.97  13.00-175.00  308
 17  \w    -85.00  13.00   0.50    7.69    --  -14.97 -61.00   0.00  196
 18  \w    -95.00  59.00   0.50    7.69    --  -14.97 -13.00  12.00  308
 19  \w    -69.00 -10.00   0.50    7.69    --  -14.97 125.00 120.00  118
 20  \w    -69.00 -10.00   0.50    7.69    --  -14.97 125.00 150.00  118
 21  \w    -85.00  10.00   0.50    7.69    --  -14.97 -45.00-120.00  190
;
_diffrn_measurement_device 'four-circle diffractometer'
_diffrn_measurement_device_type 'XtaLAB Synergy, Single source at offset/far, HyPix3000'
_diffrn_measurement_method '\w scans'
_diffrn_orient_matrix_type 'CrysAlisPro convention (1999,Acta A55,543-557)'
_diffrn_orient_matrix_UB_11 -0.0815881000
_diffrn_orient_matrix_UB_12 -0.0300213000
_diffrn_orient_matrix_UB_13 -0.0004301000
_diffrn_orient_matrix_UB_21 -0.0040793000
_diffrn_orient_matrix_UB_22 0.0715970000
_diffrn_orient_matrix_UB_23 0.0095894000
_diffrn_orient_matrix_UB_31 -0.0068449000
_diffrn_orient_matrix_UB_32 0.0051426000
_diffrn_orient_matrix_UB_33 -0.0491190000
_diffrn_radiation_monochromator mirror
_diffrn_radiation_probe x-ray
_diffrn_radiation_type 'Mo K\a'
_diffrn_radiation_wavelength 0.71073
_diffrn_reflns_av_R_equivalents 0.0491
_diffrn_reflns_av_unetI/netI 0.0455
_diffrn_reflns_limit_h_max 11
_diffrn_reflns_limit_h_min -11
_diffrn_reflns_limit_k_max 12
_diffrn_reflns_limit_k_min -12
_diffrn_reflns_limit_l_max 18
_diffrn_reflns_limit_l_min -17
_diffrn_reflns_number 28272
_diffrn_reflns_theta_full 25.0273
_diffrn_reflns_theta_max 25.03
_diffrn_reflns_theta_min 2.23
_diffrn_source 'micro-focus sealed X-ray tube'
_diffrn_source_type 'PhotonJet (Mo) X-ray Source'
_exptl_absorpt_coefficient_mu 1.742
_exptl_absorpt_correction_T_max 1.00000
_exptl_absorpt_correction_T_min 0.54370
_exptl_absorpt_correction_type multi-scan
_exptl_absorpt_process_details
;
CrysAlisPro 1.171.40.35a (Rigaku Oxford Diffraction, 2018)
Empirical absorption correction using spherical harmonics,
 implemented in SCALE3 ABSPACK scaling algorithm.
;
_exptl_crystal_colour 'clear whiteish white'
_exptl_crystal_colour_lustre clear
_exptl_crystal_colour_modifier whiteish
_exptl_crystal_colour_primary white
_exptl_crystal_density_diffrn 1.3968
_exptl_crystal_description block
_exptl_crystal_F_000 515.6167
_exptl_crystal_size_max 0.2
_exptl_crystal_size_mid 0.17
_exptl_crystal_size_min 0.15
_refine_diff_density_max 0.3856
_refine_diff_density_min -0.4829
_refine_diff_density_rms 0.0723
_refine_ls_d_res_high 0.8400
_refine_ls_d_res_low 9.1162
_refine_ls_goodness_of_fit_ref 1.0381
_refine_ls_hydrogen_treatment constr
_refine_ls_matrix_type full
_refine_ls_number_constraints 45
_refine_ls_number_parameters 308
_refine_ls_number_reflns 4208
_refine_ls_number_restraints 0
_refine_ls_restrained_S_all 1.0381
_refine_ls_R_factor_all 0.0536
_refine_ls_R_factor_gt 0.0385
_refine_ls_shift/su_max 0.0020
_refine_ls_shift/su_mean 0.0001
_refine_ls_structure_factor_coef Fsqd
_refine_ls_weighting_details 'w=1/[\s^2^(Fo^2^)+(0.0281P)^2^+0.4775P] where P=(Fo^2^+2Fc^2^)/3'
_refine_ls_weighting_scheme calc
_refine_ls_wR_factor_gt 0.0778
_refine_ls_wR_factor_ref 0.0823
_reflns_Friedel_coverage 0.0
_reflns_limit_h_max 10
_reflns_limit_h_min -10
_reflns_limit_k_max 11
_reflns_limit_k_min -11
_reflns_limit_l_max 16
_reflns_limit_l_min 0
_reflns_number_gt 3396
_reflns_number_total 4208
_reflns_threshold_expression I>=2u(I)
_cod_data_source_file d2ob01873j2.cif
_cod_data_source_block RB61
_cod_database_code 7158998
_chemical_oxdiff_formula 'C H N O Br'
_reflns_odcompleteness_completeness 99.65
_reflns_odcompleteness_iscentric 1
_reflns_odcompleteness_theta 26.32
_olex2_refinement_description
;
1. Fixed Uiso
 At 1.2 times of:
  All C(H) groups, All C(H,H) groups
 At 1.5 times of:
  All C(H,H,H) groups
2.a Secondary CH2 refined with riding coordinates:
 C15(H15a,H15b)
2.b Aromatic/amide H refined with riding coordinates:
 C24(H24), C1(H1), C8(H8), C7(H7), C17(H17), C31(H31), C22(H22), C10(H10),
 C30(H30), C27(H27), C18(H18), C14(H14), C20(H20), C28(H28), C29(H29), C12(H12),
  C19(H19), C13(H13), C11(H11)
2.c Idealised Me refined as rotating group:
 C32(H32a,H32b,H32c)
;
_olex2_submission_special_instructions 'No special instructions were received'
_oxdiff_exptl_absorpt_empirical_details
;
Empirical correction (ABSPACK) includes:
- Absorption correction using spherical harmonics
- Frame scaling
;
_oxdiff_exptl_absorpt_empirical_full_max 1.465
_oxdiff_exptl_absorpt_empirical_full_min 0.726

loop_
_space_group_symop_id
_space_group_symop_operation_xyz
1 x,y,z
2 -x,-y,-z

loop_
_atom_site_label
_atom_site_type_symbol
_atom_site_fract_x
_atom_site_fract_y
_atom_site_fract_z
_atom_site_U_iso_or_equiv
_atom_site_adp_type
_atom_site_occupancy
_atom_site_refinement_flags_posn
Br1 Br 0.22427(3) 0.78081(3) 1.06067(2) 0.06244(13) Uani 1.000000 .
N1 N 0.4203(2) 0.3909(2) 0.85446(13) 0.0379(5) Uani 1.000000 .
C4 C 0.3970(2) 0.5227(2) 0.88076(15) 0.0337(5) Uani 1.000000 .
C5 C 0.3106(2) 0.5604(3) 0.95139(15) 0.0358(5) Uani 1.000000 .
C2 C 0.5544(3) 0.5488(3) 0.75828(16) 0.0381(5) Uani 1.000000 .
C25 C 0.6482(3) 0.6088(3) 0.68032(16) 0.0401(6) Uani 1.000000 .
C3 C 0.4832(3) 0.6243(3) 0.82208(16) 0.0368(5) Uani 1.000000 .
C6 C 0.3222(3) 0.7066(3) 0.96223(16) 0.0415(6) Uani 1.000000 .
C16 C 0.8000(3) 0.6021(3) 0.67137(17) 0.0415(6) Uani 1.000000 .
C9 C 0.1965(3) 0.1594(2) 0.84395(17) 0.0399(6) Uani 1.000000 .
C24 C 0.5864(3) 0.6731(3) 0.61529(16) 0.0427(6) Uani 1.000000 .
H24 H 0.4884(3) 0.6790(3) 0.62269(16) 0.0513(7) Uiso 1.000000 R
C15 C 0.3553(3) 0.2488(2) 0.88818(17) 0.0427(6) Uani 1.000000 .
H15a H 0.4244(3) 0.1932(2) 0.87625(17) 0.0513(7) Uiso 1.000000 R
H15b H 0.3506(3) 0.2635(2) 0.95594(17) 0.0513(7) Uiso 1.000000 R
C1 C 0.5132(3) 0.4094(3) 0.78081(16) 0.0419(6) Uani 1.000000 .
H1 H 0.5439(3) 0.3357(3) 0.75033(16) 0.0503(7) Uiso 1.000000 R
C23 C 0.6645(3) 0.7312(3) 0.53714(17) 0.0451(6) Uani 1.000000 .
C32 C 0.2102(3) 0.4499(3) 1.00900(17) 0.0480(6) Uani 1.000000 .
H32a H 0.1545(14) 0.3617(7) 0.9686(3) 0.0720(10) Uiso 1.000000 GR
H32b H 0.2738(3) 0.4280(13) 1.0567(7) 0.0720(10) Uiso 1.000000 GR
H32c H 0.1383(13) 0.4895(7) 1.0384(9) 0.0720(10) Uiso 1.000000 GR
C8 C 0.4875(3) 0.7698(3) 0.83696(17) 0.0450(6) Uani 1.000000 .
H8 H 0.5438(3) 0.8384(3) 0.79947(17) 0.0540(7) Uiso 1.000000 R
C7 C 0.4085(3) 0.8105(3) 0.90694(18) 0.0493(7) Uani 1.000000 .
H7 H 0.4122(3) 0.9075(3) 0.91788(18) 0.0592(8) Uiso 1.000000 R
C21 C 0.8803(3) 0.6608(3) 0.59367(18) 0.0499(7) Uani 1.000000 .
C26 C 0.5882(3) 0.7979(3) 0.46898(17) 0.0497(7) Uani 1.000000 .
C17 C 0.8764(3) 0.5444(3) 0.73726(19) 0.0539(7) Uani 1.000000 .
H17 H 0.8255(3) 0.5057(3) 0.78859(19) 0.0647(8) Uiso 1.000000 R
C31 C 0.4285(3) 0.7445(3) 0.44923(18) 0.0547(7) Uani 1.000000 .
H31 H 0.3695(3) 0.6654(3) 0.47840(18) 0.0657(8) Uiso 1.000000 R
C22 C 0.8084(3) 0.7223(3) 0.52814(18) 0.0547(7) Uani 1.000000 .
H22 H 0.8610(3) 0.7583(3) 0.47671(18) 0.0656(9) Uiso 1.000000 R
C10 C 0.1334(3) 0.1933(3) 0.7638(2) 0.0571(7) Uani 1.000000 .
H10 H 0.1870(3) 0.2774(3) 0.7373(2) 0.0686(9) Uiso 1.000000 R
C30 C 0.3565(4) 0.8066(4) 0.3873(2) 0.0682(9) Uani 1.000000 .
H30 H 0.2496(4) 0.7698(4) 0.3754(2) 0.0818(10) Uiso 1.000000 R
C27 C 0.6727(4) 0.9148(3) 0.4230(2) 0.0659(8) Uani 1.000000 .
H27 H 0.7797(4) 0.9525(3) 0.4344(2) 0.0791(10) Uiso 1.000000 R
C18 C 1.0231(3) 0.5438(4) 0.7275(2) 0.0686(9) Uani 1.000000 .
H18 H 1.0718(3) 0.5062(4) 0.7721(2) 0.0824(10) Uiso 1.000000 R
C14 C 0.1134(3) 0.0351(3) 0.8824(2) 0.0665(8) Uani 1.000000 .
H14 H 0.1531(3) 0.0109(3) 0.9372(2) 0.0798(10) Uiso 1.000000 R
C20 C 1.0316(3) 0.6564(4) 0.5854(2) 0.0717(9) Uani 1.000000 .
H20 H 1.0848(3) 0.6930(4) 0.5343(2) 0.0861(11) Uiso 1.000000 R
C28 C 0.5981(5) 0.9761(3) 0.3599(2) 0.0800(10) Uani 1.000000 .
H28 H 0.6553(5) 1.0539(3) 0.3291(2) 0.0960(13) Uiso 1.000000 R
C29 C 0.4411(5) 0.9220(4) 0.3434(2) 0.0801(10) Uani 1.000000 .
H29 H 0.3915(5) 0.9639(4) 0.3019(2) 0.0961(12) Uiso 1.000000 R
C12 C -0.0877(4) -0.0194(4) 0.7595(3) 0.0824(11) Uani 1.000000 .
H12 H -0.1822(4) -0.0804(4) 0.7302(3) 0.0988(13) Uiso 1.000000 R
C19 C 1.1002(4) 0.6001(4) 0.6501(2) 0.0802(10) Uani 1.000000 .
H19 H 1.1999(4) 0.5987(4) 0.6433(2) 0.0963(12) Uiso 1.000000 R
C13 C -0.0292(4) -0.0541(3) 0.8397(3) 0.0873(11) Uani 1.000000 .
H13 H -0.0848(4) -0.1378(3) 0.8659(3) 0.1048(13) Uiso 1.000000 R
C11 C -0.0086(4) 0.1037(4) 0.7224(2) 0.0773(10) Uani 1.000000 .
H11 H -0.0503(4) 0.1282(4) 0.6684(2) 0.0927(11) Uiso 1.000000 R

loop_
_atom_site_aniso_label
_atom_site_aniso_U_11
_atom_site_aniso_U_22
_atom_site_aniso_U_33
_atom_site_aniso_U_12
_atom_site_aniso_U_13
_atom_site_aniso_U_23
Br1 0.0594(2) 0.0729(2) 0.0607(2) 0.03041(16) 0.01896(14) -0.00178(15)
N1 0.0335(11) 0.0355(11) 0.0403(12) 0.0045(9) 0.0073(9) 0.0061(9)
C4 0.0262(12) 0.0388(13) 0.0323(13) 0.0059(10) -0.0001(10) 0.0046(10)
C5 0.0272(12) 0.0473(15) 0.0305(13) 0.0092(11) 0.0011(10) 0.0049(11)
C2 0.0340(13) 0.0444(14) 0.0335(13) 0.0093(11) 0.0057(11) 0.0052(11)
C25 0.0401(14) 0.0413(14) 0.0343(13) 0.0075(11) 0.0086(11) 0.0003(11)
C3 0.0309(13) 0.0421(14) 0.0351(13) 0.0083(11) 0.0039(10) 0.0067(11)
C6 0.0357(13) 0.0535(16) 0.0382(14) 0.0191(12) 0.0061(11) 0.0013(12)
C16 0.0376(14) 0.0419(14) 0.0395(14) 0.0066(11) 0.0082(11) -0.0010(11)
C9 0.0364(13) 0.0333(13) 0.0489(15) 0.0104(11) 0.0084(12) 0.0019(11)
C24 0.0403(14) 0.0458(14) 0.0379(14) 0.0087(12) 0.0093(12) 0.0020(12)
C15 0.0408(14) 0.0420(14) 0.0464(15) 0.0127(11) 0.0060(12) 0.0130(12)
C1 0.0384(14) 0.0443(15) 0.0402(14) 0.0105(11) 0.0080(11) 0.0004(11)
C23 0.0506(16) 0.0422(14) 0.0355(14) 0.0066(12) 0.0096(12) -0.0004(11)
C32 0.0399(14) 0.0584(16) 0.0416(15) 0.0094(12) 0.0111(12) 0.0072(12)
C8 0.0481(15) 0.0445(15) 0.0452(15) 0.0149(12) 0.0125(12) 0.0162(12)
C7 0.0538(16) 0.0432(15) 0.0559(17) 0.0212(13) 0.0111(14) 0.0077(13)
C21 0.0409(15) 0.0561(17) 0.0457(16) 0.0068(13) 0.0128(13) 0.0007(13)
C26 0.0708(19) 0.0451(15) 0.0315(14) 0.0175(14) 0.0112(13) -0.0006(12)
C17 0.0460(16) 0.0636(18) 0.0493(17) 0.0147(14) 0.0080(13) 0.0036(14)
C31 0.070(2) 0.0592(17) 0.0376(15) 0.0251(16) 0.0100(14) 0.0022(13)
C22 0.0555(17) 0.0603(18) 0.0412(16) 0.0067(14) 0.0214(13) 0.0085(13)
C10 0.0452(16) 0.0572(18) 0.0630(19) 0.0096(14) -0.0005(14) 0.0069(15)
C30 0.088(2) 0.074(2) 0.0533(19) 0.0432(19) 0.0065(17) 0.0044(16)
C27 0.087(2) 0.0514(17) 0.0521(18) 0.0129(16) 0.0141(17) 0.0045(15)
C18 0.0499(18) 0.092(2) 0.067(2) 0.0281(17) 0.0030(16) 0.0064(18)
C14 0.0590(19) 0.0469(17) 0.089(2) 0.0079(15) 0.0110(17) 0.0184(16)
C20 0.0456(18) 0.100(3) 0.066(2) 0.0151(17) 0.0220(16) 0.0136(18)
C28 0.135(4) 0.0458(18) 0.058(2) 0.026(2) 0.018(2) 0.0143(15)
C29 0.124(3) 0.069(2) 0.062(2) 0.053(2) 0.006(2) 0.0053(18)
C12 0.0445(19) 0.071(2) 0.110(3) 0.0015(17) 0.004(2) -0.030(2)
C19 0.0460(18) 0.114(3) 0.083(3) 0.0283(19) 0.0170(18) 0.013(2)
C13 0.068(2) 0.0443(19) 0.132(3) -0.0077(17) 0.027(2) 0.009(2)
C11 0.053(2) 0.093(3) 0.074(2) 0.0159(19) -0.0123(17) -0.010(2)

loop_
_atom_type.symbol
_atom_type.scat_dispersion_real
_atom_type.scat_dispersion_imag
_atom_type.scat_Cromer_Mann_a1
_atom_type.scat_Cromer_Mann_a2
_atom_type.scat_Cromer_Mann_a3
_atom_type.scat_Cromer_Mann_a4
_atom_type.scat_Cromer_Mann_b1
_atom_type.scat_Cromer_Mann_b2
_atom_type.scat_Cromer_Mann_b3
_atom_type.scat_Cromer_Mann_b4
_atom_type.scat_Cromer_Mann_c
_atom_type.scat_source
_atom_type.scat_dispersion_source
H 0.00000 0.00000 0.49300 0.32291 0.14019 0.04081 10.51090 26.12570 3.14236 57.79970 0.0030380000826 'International Tables Volume C Table 6.1.1.4 (pp. 500-502)' 'Henke, Gullikson and Davis, At. Data and Nucl. Data Tables, 1993, 54, 2'
C 0.00347 0.00161 2.31000 1.02000 1.58860 0.86500 20.84390 10.20750 0.56870 51.65120 0.215599998832 'International Tables Volume C Table 6.1.1.4 (pp. 500-502)' 'Henke, Gullikson and Davis, At. Data and Nucl. Data Tables, 1993, 54, 2'
Br -0.28346 2.55990 17.17890 5.23580 5.63770 3.98510 2.17230 16.57960 0.26090 41.43280 2.95569992065 'International Tables Volume C Table 6.1.1.4 (pp. 500-502)' 'Henke, Gullikson and Davis, At. Data and Nucl. Data Tables, 1993, 54, 2'
N 0.00653 0.00323 12.21260 3.13220 2.01250 1.16630 0.00570 9.89330 28.99750 0.58260 -11.5290002823 'International Tables Volume C Table 6.1.1.4 (pp. 500-502)' 'Henke, Gullikson and Davis, At. Data and Nucl. Data Tables, 1993, 54, 2'

loop_
_geom_angle_atom_site_label_1
_geom_angle_atom_site_label_2
_geom_angle_atom_site_label_3
_geom_angle
_geom_angle_site_symmetry_1
_geom_angle_site_symmetry_3
_geom_angle_publ_flag
C15 N1 C4 130.23(19) . . ?
C1 N1 C4 108.34(18) . . ?
C1 N1 C15 121.28(19) . . ?
C5 C4 N1 130.5(2) . . ?
C3 C4 N1 106.60(19) . . ?
C3 C4 C5 122.9(2) . . ?
C6 C5 C4 114.6(2) . . ?
C32 C5 C4 122.8(2) . . ?
C32 C5 C6 122.6(2) . . ?
C3 C2 C25 127.0(2) . . ?
C1 C2 C25 127.0(2) . . ?
C1 C2 C3 105.9(2) . . ?
C16 C25 C2 122.4(2) . . ?
C24 C25 C2 118.4(2) . . ?
C24 C25 C16 119.2(2) . . ?
C2 C3 C4 107.9(2) . . ?
C8 C3 C4 118.8(2) . . ?
C8 C3 C2 133.2(2) . . ?
C5 C6 Br1 120.48(18) . . ?
C7 C6 Br1 115.47(18) . . ?
C7 C6 C5 124.0(2) . . ?
C21 C16 C25 118.4(2) . . ?
C17 C16 C25 123.4(2) . . ?
C17 C16 C21 118.2(2) . . ?
C10 C9 C15 122.4(2) . . ?
C14 C9 C15 119.1(2) . . ?
C14 C9 C10 118.4(2) . . ?
H24 C24 C25 118.49(14) . . ?
C23 C24 C25 123.0(2) . . ?
C23 C24 H24 118.49(15) . . ?
C9 C15 N1 114.63(19) . . ?
H15a C15 N1 108.61(12) . . ?
H15a C15 C9 108.61(12) . . ?
H15b C15 N1 108.61(12) . . ?
H15b C15 C9 108.61(13) . . ?
H15b C15 H15a 107.6 . . ?
C2 C1 N1 111.2(2) . . ?
H1 C1 N1 124.40(13) . . ?
H1 C1 C2 124.40(14) . . ?
C26 C23 C24 119.6(2) . . ?
C22 C23 C24 117.4(2) . . ?
C22 C23 C26 122.9(2) . . ?
H32a C32 C5 109.5 . . ?
H32b C32 C5 109.5 . . ?
H32b C32 H32a 109.5 . . ?
H32c C32 C5 109.5 . . ?
H32c C32 H32a 109.5 . . ?
H32c C32 H32b 109.5 . . ?
H8 C8 C3 120.25(13) . . ?
C7 C8 C3 119.5(2) . . ?
C7 C8 H8 120.25(15) . . ?
C8 C7 C6 120.1(2) . . ?
H7 C7 C6 119.95(14) . . ?
H7 C7 C8 119.95(15) . . ?
C22 C21 C16 119.5(2) . . ?
C20 C21 C16 118.5(3) . . ?
C20 C21 C22 122.0(3) . . ?
C31 C26 C23 120.6(2) . . ?
C27 C26 C23 121.6(3) . . ?
C27 C26 C31 117.8(3) . . ?
H17 C17 C16 119.23(14) . . ?
C18 C17 C16 121.5(3) . . ?
C18 C17 H17 119.23(18) . . ?
H31 C31 C26 119.44(16) . . ?
C30 C31 C26 121.1(3) . . ?
C30 C31 H31 119.4(2) . . ?
C21 C22 C23 122.4(2) . . ?
H22 C22 C23 118.78(15) . . ?
H22 C22 C21 118.78(14) . . ?
H10 C10 C9 119.73(15) . . ?
C11 C10 C9 120.5(3) . . ?
C11 C10 H10 119.7(2) . . ?
H30 C30 C31 119.8(2) . . ?
C29 C30 C31 120.3(3) . . ?
C29 C30 H30 119.8(2) . . ?
H27 C27 C26 119.80(19) . . ?
C28 C27 C26 120.4(3) . . ?
C28 C27 H27 119.8(2) . . ?
H18 C18 C17 120.11(18) . . ?
C19 C18 C17 119.8(3) . . ?
C19 C18 H18 120.11(19) . . ?
H14 C14 C9 119.84(17) . . ?
C13 C14 C9 120.3(3) . . ?
C13 C14 H14 119.8(2) . . ?
H20 C20 C21 119.38(18) . . ?
C19 C20 C21 121.2(3) . . ?
C19 C20 H20 119.38(18) . . ?
H28 C28 C27 120.0(2) . . ?
C29 C28 C27 120.1(3) . . ?
C29 C28 H28 120.0(2) . . ?
C28 C29 C30 120.3(3) . . ?
H29 C29 C30 119.9(2) . . ?
H29 C29 C28 119.9(2) . . ?
C13 C12 H12 120.0(2) . . ?
C11 C12 H12 120.0(2) . . ?
C11 C12 C13 120.0(3) . . ?
C20 C19 C18 120.7(3) . . ?
H19 C19 C18 119.64(19) . . ?
H19 C19 C20 119.64(18) . . ?
C12 C13 C14 120.0(3) . . ?
H13 C13 C14 120.0(2) . . ?
H13 C13 C12 120.0(2) . . ?
C12 C11 C10 120.6(3) . . ?
H11 C11 C10 119.7(2) . . ?
H11 C11 C12 119.7(2) . . ?

loop_
_geom_bond_atom_site_label_1
_geom_bond_atom_site_label_2
_geom_bond_distance
_geom_bond_site_symmetry_2
_geom_bond_publ_flag
Br1 C6 1.912(2) . ?
N1 C4 1.385(3) . ?
N1 C15 1.451(3) . ?
N1 C1 1.373(3) . ?
C4 C5 1.406(3) . ?
C4 C3 1.417(3) . ?
C5 C6 1.381(3) . ?
C5 C32 1.505(3) . ?
C2 C25 1.484(3) . ?
C2 C3 1.428(3) . ?
C2 C1 1.356(3) . ?
C25 C16 1.428(3) . ?
C25 C24 1.366(3) . ?
C3 C8 1.396(3) . ?
C6 C7 1.398(3) . ?
C16 C21 1.421(3) . ?
C16 C17 1.410(3) . ?
C9 C15 1.506(3) . ?
C9 C10 1.374(3) . ?
C9 C14 1.378(3) . ?
C24 H24 0.9300 . ?
C24 C23 1.416(3) . ?
C15 H15a 0.9700 . ?
C15 H15b 0.9700 . ?
C1 H1 0.9300 . ?
C23 C26 1.487(4) . ?
C23 C22 1.363(4) . ?
C32 H32a 0.9600 . ?
C32 H32b 0.9600 . ?
C32 H32c 0.9600 . ?
C8 H8 0.9300 . ?
C8 C7 1.364(3) . ?
C7 H7 0.9300 . ?
C21 C22 1.405(4) . ?
C21 C20 1.414(4) . ?
C26 C31 1.392(4) . ?
C26 C27 1.391(4) . ?
C17 H17 0.9300 . ?
C17 C18 1.362(4) . ?
C31 H31 0.9300 . ?
C31 C30 1.375(4) . ?
C22 H22 0.9300 . ?
C10 H10 0.9300 . ?
C10 C11 1.379(4) . ?
C30 H30 0.9300 . ?
C30 C29 1.364(4) . ?
C27 H27 0.9300 . ?
C27 C28 1.395(4) . ?
C18 H18 0.9300 . ?
C18 C19 1.397(4) . ?
C14 H14 0.9300 . ?
C14 C13 1.387(4) . ?
C20 H20 0.9300 . ?
C20 C19 1.348(4) . ?
C28 H28 0.9300 . ?
C28 C29 1.364(5) . ?
C29 H29 0.9300 . ?
C12 H12 0.9300 . ?
C12 C13 1.360(5) . ?
C12 C11 1.349(5) . ?
C19 H19 0.9300 . ?
C13 H13 0.9300 . ?
C11 H11 0.9300 . ?
